data_1005058
loop_
_publ_author_name
'Niewa, R'
'Vajenine, G V'
'DiSalvo, F J'
'Haihua, Luo'
'Yelon, W B'

_publ_section_title
;
Unusual Bonding in ternary nitrides: Preparation, structure and
properties of Ce2 Mn N3
;
_journal_coden_ASTM ZNBSEN
_journal_name_full
;
Zeitschrift fuer Naturforschung, Teil B. Anorganische Chemie,
Organische Chemie (42,1987-)
;
_journal_page_first 63
_journal_page_last 74
_journal_volume 53
_journal_year 1998
_chemical_formula_structural 'Ce2 Mn N3'
_chemical_formula_sum 'Ce2 Mn N3'
_chemical_name_systematic 'Dicerium manganese(III) nitride'
_space_group_IT_number 71
_symmetry_cell_setting orthorhombic
_symmetry_Int_Tables_number 71
_symmetry_space_group_name_Hall '-I 2 2'
_symmetry_space_group_name_H-M 'I m m m'
_cell_angle_alpha 90
_cell_angle_beta 90
_cell_angle_gamma 90
_cell_formula_units_Z 2
_cell_length_a 3.74994(6)
_cell_length_b 3.44450(6)
_cell_length_c 12.4601(2)
_cell_volume 160.9
_refine_ls_R_factor_all 0.0512
_cod_database_code 1005058

loop_
_symmetry_equiv_pos_as_xyz
x,y,z
x,-y,-z
-x,y,-z
-x,-y,z
-x,-y,-z
-x,y,z
x,-y,z
x,y,-z
1/2+x,1/2+y,1/2+z
1/2+x,1/2-y,1/2-z
1/2-x,1/2+y,1/2-z
1/2-x,1/2-y,1/2+z
1/2-x,1/2-y,1/2-z
1/2-x,1/2+y,1/2+z
1/2+x,1/2-y,1/2+z
1/2+x,1/2+y,1/2-z

loop_
_atom_site_aniso_label
_atom_site_aniso_U_11
_atom_site_aniso_U_12
_atom_site_aniso_U_13
_atom_site_aniso_U_22
_atom_site_aniso_U_23
_atom_site_aniso_U_33
Ce1 0.0191(6) 0. 0. 0.0256(6) 0. 0.0269(6)
Mn1 0.022(2) 0. 0. 0.027(2) 0. 0.034(2)
N1 0.023(2) 0. 0. 0.028(3) 0. 0.013(3)
N2 0.013(1) 0. 0. 0.016(2) 0. 0.028(2)

loop_
_atom_site_label
_atom_site_type_symbol
_atom_site_symmetry_multiplicity
_atom_site_Wyckoff_symbol
_atom_site_fract_x
_atom_site_fract_y
_atom_site_fract_z
_atom_site_occupancy
_atom_site_attached_hydrogens
_atom_site_calc_flag
Ce1 Ce3+ 4 i 0. 0. 0.35332(9) 1. 0 d
Mn1 Mn3+ 2 a 0. 0. 0. 1. 0 d
N1 N3- 2 b 0. 0.5 0.5 1. 0 d
N2 N3- 4 i 0. 0. 0.1638(2) 1. 0 d

loop_
_atom_type_symbol
_atom_type_oxidation_number
Ce3+ 3.000
Mn3+ 3.000
N3- -3.000
